data_4081281
loop_
_publ_author_name
'Alvarez, M. Angeles'
'Garc\'ia, M. Esther'
'Garc\'ia-Viv\'o, Daniel'
'Ruiz, Miguel A.'
'Vega, M. Fernanda'

_publ_section_title
;
 Insertion, Rearrangement, and Coupling Processes in the Reactions of the
 Unsaturated Hydride Complex [W2(\h5-C5H5)2(H)(\m-PCy2)(CO)2] with
 Isocyanides
;
_journal_issue 16
_journal_name_full Organometallics
_journal_page_first 4543
_journal_paper_doi 10.1021/om400439d
_journal_volume 32
_journal_year 2013
_chemical_compound_source 'synthesis as described'
_chemical_formula_moiety 'C32 H42 N O P W2, C H2 Cl2'
_chemical_formula_sum 'C33 H44 Cl2 N O P W2'
_chemical_formula_weight 940.26
_chemical_name_systematic
;
 ?
;
_space_group_IT_number 14
_symmetry_cell_setting monoclinic
_symmetry_Int_Tables_number 14
_symmetry_space_group_name_Hall '-P 2ybc'
_symmetry_space_group_name_H-M 'P 1 21/c 1'
_atom_sites_solution_hydrogens geom
_atom_sites_solution_primary direct
_atom_sites_solution_secondary difmap
_audit_conform_dict_location ftp://ftp.iucr.org/pub/cif_core.dic
_audit_conform_dict_name cif_core.dic
_audit_conform_dict_version 2.4
_audit_creation_method 'WinGX routine CIF_UPDATE'
_cell_angle_alpha 90
_cell_angle_beta 107.077(3)
_cell_angle_gamma 90
_cell_formula_units_Z 4
_cell_length_a 12.073(2)
_cell_length_b 13.746(3)
_cell_length_c 20.141(4)
_cell_measurement_reflns_used 1988
_cell_measurement_temperature 100.0(1)
_cell_measurement_theta_max 26.385
_cell_measurement_theta_min 2.325
_cell_measurement_wavelength 0.71073
_cell_volume 3195.1(11)
_computing_cell_refinement 'Brucker Smart'
_computing_data_collection 'Brucker Smart'
_computing_data_reduction 'Brucker Smart'
_computing_molecular_graphics 'Ortep-3 for Windows (Farrugia, 1997)'
_computing_publication_material 'WinGX publication routines (Farrugia, 1999)'
_computing_structure_refinement 'SHELXL-97 (Sheldrick, 2008)'
_computing_structure_solution 'SHELXL-97 (Sheldrick, 2008)'
_diffrn_ambient_temperature 100(2)
_diffrn_measured_fraction_theta_full 0.999
_diffrn_measured_fraction_theta_max 0.999
_diffrn_measurement_device_type 'Smart-CCD-1000 BRUKER'
_diffrn_measurement_method 'omega scans'
_diffrn_radiation_monochromator graphite
_diffrn_radiation_probe x-ray
_diffrn_radiation_source 'fine-focus sealed tube'
_diffrn_radiation_type MoK\a
_diffrn_radiation_wavelength 0.71073
_diffrn_reflns_av_R_equivalents 0.0454
_diffrn_reflns_av_unetI/netI 0.03
_diffrn_reflns_limit_h_max 14
_diffrn_reflns_limit_h_min -15
_diffrn_reflns_limit_k_max 17
_diffrn_reflns_limit_k_min 0
_diffrn_reflns_limit_l_max 25
_diffrn_reflns_limit_l_min 0
_diffrn_reflns_number 36841
_diffrn_reflns_theta_full 26.43
_diffrn_reflns_theta_max 26.43
_diffrn_reflns_theta_min 1.76
_exptl_absorpt_coefficient_mu 7.439
_exptl_absorpt_correction_T_max 1
_exptl_absorpt_correction_T_min 0.7074
_exptl_absorpt_correction_type multi-scan
_exptl_absorpt_process_details 'BRUKER Sadabs'
_exptl_crystal_colour orange
_exptl_crystal_density_diffrn 1.955
_exptl_crystal_density_method 'not measured'
_exptl_crystal_description plate
_exptl_crystal_F_000 1816
_exptl_crystal_size_max 0.2
_exptl_crystal_size_mid 0.12
_exptl_crystal_size_min 0.06
_refine_diff_density_max 1.144
_refine_diff_density_min -0.92
_refine_diff_density_rms 0.131
_refine_ls_extinction_method none
_refine_ls_goodness_of_fit_ref 1.047
_refine_ls_hydrogen_treatment mixed
_refine_ls_matrix_type full
_refine_ls_number_parameters 367
_refine_ls_number_reflns 6575
_refine_ls_number_restraints 0
_refine_ls_restrained_S_all 1.047
_refine_ls_R_factor_all 0.0296
_refine_ls_R_factor_gt 0.0215
_refine_ls_shift/su_max 0.002
_refine_ls_shift/su_mean 0
_refine_ls_structure_factor_coef Fsqd
_refine_ls_weighting_details 'calc w=1/[\s^2^(Fo^2^)+(0.0134P)^2^+5.6119P] where P=(Fo^2^+2Fc^2^)/3'
_refine_ls_weighting_scheme calc
_refine_ls_wR_factor_gt 0.0435
_refine_ls_wR_factor_ref 0.0461
_reflns_number_gt 5682
_reflns_number_total 6575
_reflns_threshold_expression >2\s(I)
_cod_data_source_file om400439d_si_002.cif
_cod_data_source_block compound5
_cod_depositor_comments
;
The following automatic conversions were performed:
'_diffrn_radiation_monochromador' tag replaced with
'_diffrn_radiation_monochromator'.

Automatic conversion script
Id: cif_correct_tags 1440 2010-10-19 06:21:57Z saulius 
;
_cod_database_code 4081281

loop_
_symmetry_equiv_pos_as_xyz
'x, y, z'
'-x, y+1/2, -z+1/2'
'-x, -y, -z'
'x, -y-1/2, z-1/2'

loop_
_atom_site_label
_atom_site_type_symbol
_atom_site_fract_x
_atom_site_fract_y
_atom_site_fract_z
_atom_site_U_iso_or_equiv
_atom_site_adp_type
_atom_site_occupancy
_atom_site_symmetry_multiplicity
_atom_site_calc_flag
_atom_site_refinement_flags
W1 W 0.060553(12) 0.099027(10) 0.198181(7) 0.01022(4) Uani 1 1 d .
W2 W 0.226652(12) 0.140306(10) 0.301354(7) 0.01035(4) Uani 1 1 d .
P1 P 0.23623(8) 0.16686(7) 0.18631(5) 0.01149(19) Uani 1 1 d .
O1 O 0.0047(2) 0.26644(18) 0.28961(13) 0.0165(6) Uani 1 1 d .
C1 C 0.0623(3) 0.2038(3) 0.27196(18) 0.0131(8) Uani 1 1 d .
N1 N 0.1499(3) -0.0853(2) 0.29181(17) 0.0141(7) Uani 1 1 d .
C2 C 0.1518(3) 0.0084(3) 0.27303(18) 0.0128(8) Uani 1 1 d .
C3 C 0.2294(3) -0.1264(3) 0.35220(19) 0.0142(8) Uani 1 1 d .
C4 C 0.2219(3) -0.1014(3) 0.4184(2) 0.0169(8) Uani 1 1 d .
C5 C 0.3066(4) -0.1366(3) 0.4762(2) 0.0209(9) Uani 1 1 d .
H5 H 0.3064 -0.1171 0.5204 0.025 Uiso 1 1 calc R
C6 C 0.3910(4) -0.2002(3) 0.4690(2) 0.0227(9) Uani 1 1 d .
H6 H 0.4475 -0.2225 0.5082 0.027 Uiso 1 1 calc R
C7 C 0.3914(3) -0.2307(3) 0.4037(2) 0.0194(8) Uani 1 1 d .
H7 H 0.4458 -0.2763 0.3993 0.023 Uiso 1 1 calc R
C8 C 0.3110(3) -0.1939(3) 0.3442(2) 0.0153(8) Uani 1 1 d .
C9 C 0.1209(3) -0.0442(3) 0.4270(2) 0.0210(9) Uani 1 1 d .
H9A H 0.0557 -0.0867 0.4214 0.031 Uiso 1 1 calc R
H9B H 0.1011 0.0063 0.3927 0.031 Uiso 1 1 calc R
H9C H 0.1414 -0.0158 0.4726 0.031 Uiso 1 1 calc R
C10 C 0.3118(4) -0.2271(3) 0.2728(2) 0.0211(9) Uani 1 1 d .
H10A H 0.2362 -0.2504 0.2475 0.032 Uiso 1 1 calc R
H10B H 0.3673 -0.2785 0.2772 0.032 Uiso 1 1 calc R
H10C H 0.3324 -0.1735 0.2482 0.032 Uiso 1 1 calc R
C11 C -0.1089(3) 0.1387(3) 0.10628(19) 0.0171(8) Uani 1 1 d .
H11 H -0.1281 0.2028 0.0933 0.021 Uiso 1 1 calc R
C12 C -0.0424(3) 0.0761(3) 0.07815(19) 0.0168(8) Uani 1 1 d .
H12 H -0.0097 0.0919 0.0431 0.02 Uiso 1 1 calc R
C13 C -0.0335(3) -0.0144(3) 0.1119(2) 0.0191(9) Uani 1 1 d .
H13 H 0.0063 -0.0685 0.1032 0.023 Uiso 1 1 calc R
C14 C -0.0949(3) -0.0090(3) 0.1613(2) 0.0193(9) Uani 1 1 d .
H14 H -0.1033 -0.0588 0.1906 0.023 Uiso 1 1 calc R
C15 C -0.1417(3) 0.0859(3) 0.1583(2) 0.0188(9) Uani 1 1 d .
H15 H -0.186 0.1096 0.1856 0.023 Uiso 1 1 calc R
C16 C 0.3889(3) 0.0952(3) 0.39692(19) 0.0154(8) Uani 1 1 d .
H16 H 0.4157 0.0314 0.4032 0.018 Uiso 1 1 calc R
C17 C 0.3042(3) 0.1359(3) 0.42376(19) 0.0186(8) Uani 1 1 d .
H17 H 0.2654 0.1035 0.4508 0.022 Uiso 1 1 calc R
C18 C 0.2879(3) 0.2347(3) 0.40258(19) 0.0182(8) Uani 1 1 d .
H18 H 0.2362 0.2783 0.4127 0.022 Uiso 1 1 calc R
C19 C 0.3648(3) 0.2544(3) 0.36336(19) 0.0187(9) Uani 1 1 d .
H19 H 0.3738 0.314 0.3437 0.022 Uiso 1 1 calc R
C20 C 0.4261(3) 0.1676(3) 0.35894(19) 0.0197(9) Uani 1 1 d .
H20 H 0.481 0.1601 0.3352 0.024 Uiso 1 1 calc R
C21 C 0.3329(3) 0.0984(3) 0.14654(19) 0.0138(8) Uani 1 1 d .
H21 H 0.4113 0.1248 0.1653 0.017 Uiso 1 1 calc R
C22 C 0.2977(4) 0.1099(3) 0.0675(2) 0.0202(9) Uani 1 1 d .
H22A H 0.3029 0.178 0.0561 0.024 Uiso 1 1 calc R
H22B H 0.2177 0.0896 0.0481 0.024 Uiso 1 1 calc R
C23 C 0.3746(4) 0.0498(3) 0.0347(2) 0.0233(9) Uani 1 1 d .
H23A H 0.3455 0.055 -0.0155 0.028 Uiso 1 1 calc R
H23B H 0.4527 0.0758 0.0491 0.028 Uiso 1 1 calc R
C24 C 0.3774(4) -0.0567(3) 0.0555(2) 0.0216(9) Uani 1 1 d .
H24A H 0.4308 -0.0918 0.0365 0.026 Uiso 1 1 calc R
H24B H 0.301 -0.0849 0.0365 0.026 Uiso 1 1 calc R
C25 C 0.4153(4) -0.0671(3) 0.1343(2) 0.0213(9) Uani 1 1 d .
H25A H 0.4944 -0.0444 0.1528 0.026 Uiso 1 1 calc R
H25B H 0.4133 -0.1353 0.1464 0.026 Uiso 1 1 calc R
C26 C 0.3367(3) -0.0090(3) 0.16687(19) 0.0163(8) Uani 1 1 d .
H26A H 0.365 -0.0148 0.217 0.02 Uiso 1 1 calc R
H26B H 0.259 -0.0358 0.1517 0.02 Uiso 1 1 calc R
C27 C 0.2507(3) 0.2946(3) 0.15863(19) 0.0143(8) Uani 1 1 d .
H27 H 0.2222 0.2963 0.1078 0.017 Uiso 1 1 calc R
C28 C 0.1753(3) 0.3633(3) 0.1861(2) 0.0161(8) Uani 1 1 d .
H28A H 0.199 0.3605 0.2365 0.019 Uiso 1 1 calc R
H28B H 0.0952 0.3423 0.1694 0.019 Uiso 1 1 calc R
C29 C 0.1847(3) 0.4679(3) 0.1630(2) 0.0202(9) Uani 1 1 d .
H29A H 0.1393 0.5101 0.1835 0.024 Uiso 1 1 calc R
H29B H 0.1531 0.472 0.1129 0.024 Uiso 1 1 calc R
C30 C 0.3105(4) 0.5026(3) 0.1845(2) 0.0243(9) Uani 1 1 d .
H30A H 0.3141 0.5677 0.1666 0.029 Uiso 1 1 calc R
H30B H 0.3395 0.5053 0.2348 0.029 Uiso 1 1 calc R
C31 C 0.3862(4) 0.4352(3) 0.1572(2) 0.0231(9) Uani 1 1 d .
H31A H 0.4661 0.4565 0.1742 0.028 Uiso 1 1 calc R
H31B H 0.3629 0.4384 0.1069 0.028 Uiso 1 1 calc R
C32 C 0.3769(3) 0.3297(3) 0.1801(2) 0.0170(8) Uani 1 1 d .
H32A H 0.4222 0.2878 0.1593 0.02 Uiso 1 1 calc R
H32B H 0.4088 0.3251 0.2301 0.02 Uiso 1 1 calc R
C90 C 0.0638(4) 0.6894(3) 0.0819(2) 0.0232(9) Uani 1 1 d .
H90A H 0.042 0.6938 0.1244 0.028 Uiso 1 1 calc R
H90B H 0.0892 0.6234 0.0777 0.028 Uiso 1 1 calc R
Cl1 Cl 0.17812(9) 0.76968(8) 0.08639(6) 0.0307(2) Uani 1 1 d .
Cl2 Cl -0.05732(9) 0.71574(9) 0.01070(6) 0.0321(3) Uani 1 1 d .
H1 H 0.104(4) -0.123(3) 0.266(2) 0.018(12) Uiso 1 1 d .

loop_
_atom_site_aniso_label
_atom_site_aniso_U_11
_atom_site_aniso_U_22
_atom_site_aniso_U_33
_atom_site_aniso_U_23
_atom_site_aniso_U_13
_atom_site_aniso_U_12
W1 0.01028(8) 0.00976(8) 0.01007(7) 0.00058(6) 0.00211(6) 0.00036(6)
W2 0.01054(8) 0.00988(8) 0.01011(7) 0.00009(6) 0.00223(6) -0.00034(6)
P1 0.0126(5) 0.0106(5) 0.0116(5) 0.0010(4) 0.0041(4) 0.0007(4)
O1 0.0159(14) 0.0179(14) 0.0174(14) -0.0013(11) 0.0077(12) 0.0032(11)
C1 0.0139(19) 0.0107(18) 0.0125(18) 0.0029(14) 0.0004(15) -0.0031(15)
N1 0.0134(17) 0.0105(16) 0.0155(16) 0.0028(13) -0.0002(14) -0.0014(13)
C2 0.0126(19) 0.0162(19) 0.0090(17) -0.0040(15) 0.0024(15) -0.0010(15)
C3 0.0131(19) 0.0108(18) 0.0172(19) 0.0015(15) 0.0021(16) -0.0053(15)
C4 0.018(2) 0.0153(19) 0.0172(19) 0.0024(16) 0.0052(16) -0.0070(16)
C5 0.026(2) 0.020(2) 0.0140(19) 0.0032(16) 0.0009(17) -0.0101(17)
C6 0.023(2) 0.017(2) 0.021(2) 0.0071(17) -0.0046(18) -0.0057(17)
C7 0.012(2) 0.017(2) 0.028(2) 0.0068(17) 0.0027(17) 0.0001(16)
C8 0.014(2) 0.0132(19) 0.018(2) 0.0033(15) 0.0033(16) -0.0022(15)
C9 0.022(2) 0.022(2) 0.019(2) -0.0015(17) 0.0067(18) -0.0038(17)
C10 0.027(2) 0.018(2) 0.020(2) 0.0010(17) 0.0082(18) -0.0003(17)
C11 0.014(2) 0.0134(19) 0.0168(19) 0.0006(15) -0.0065(16) 0.0040(15)
C12 0.015(2) 0.023(2) 0.0096(18) -0.0030(15) -0.0010(15) -0.0028(16)
C13 0.018(2) 0.016(2) 0.020(2) -0.0069(16) -0.0006(17) 0.0011(16)
C14 0.015(2) 0.019(2) 0.020(2) 0.0028(16) -0.0021(17) -0.0091(16)
C15 0.0053(18) 0.029(2) 0.018(2) -0.0044(17) -0.0021(16) 0.0039(16)
C16 0.0140(19) 0.0151(19) 0.0129(18) 0.0017(15) -0.0025(15) 0.0027(15)
C17 0.021(2) 0.024(2) 0.0080(18) 0.0005(16) -0.0002(16) -0.0056(17)
C18 0.023(2) 0.018(2) 0.0115(18) -0.0052(15) 0.0017(17) -0.0005(17)
C19 0.020(2) 0.018(2) 0.0146(19) -0.0033(16) -0.0011(16) -0.0109(16)
C20 0.011(2) 0.032(2) 0.0138(19) -0.0054(17) 0.0004(16) -0.0044(17)
C21 0.0119(19) 0.0126(18) 0.020(2) -0.0009(15) 0.0088(16) -0.0009(15)
C22 0.029(2) 0.015(2) 0.019(2) 0.0041(16) 0.0094(18) 0.0077(17)
C23 0.033(2) 0.021(2) 0.022(2) -0.0011(17) 0.0162(19) 0.0017(18)
C24 0.026(2) 0.018(2) 0.024(2) -0.0071(17) 0.0126(19) -0.0005(17)
C25 0.021(2) 0.015(2) 0.031(2) 0.0026(17) 0.0114(19) 0.0072(16)
C26 0.019(2) 0.015(2) 0.0160(19) 0.0017(15) 0.0073(17) 0.0025(16)
C27 0.018(2) 0.0112(18) 0.0135(19) 0.0012(14) 0.0046(16) 0.0014(15)
C28 0.018(2) 0.0113(18) 0.021(2) 0.0043(15) 0.0085(17) 0.0020(15)
C29 0.024(2) 0.014(2) 0.024(2) 0.0030(16) 0.0087(18) 0.0043(17)
C30 0.031(2) 0.012(2) 0.028(2) 0.0016(17) 0.006(2) -0.0043(17)
C31 0.022(2) 0.018(2) 0.029(2) 0.0038(18) 0.0073(19) -0.0064(17)
C32 0.016(2) 0.0153(19) 0.021(2) 0.0017(16) 0.0082(17) -0.0021(16)
C90 0.029(2) 0.022(2) 0.019(2) 0.0036(17) 0.0081(19) -0.0007(18)
Cl1 0.0250(6) 0.0362(6) 0.0303(6) -0.0031(5) 0.0074(5) -0.0052(5)
Cl2 0.0226(6) 0.0398(7) 0.0293(6) 0.0062(5) 0.0005(5) -0.0014(5)

loop_
_atom_type_symbol
_atom_type_description
_atom_type_scat_dispersion_real
_atom_type_scat_dispersion_imag
_atom_type_scat_source
C C 0.0033 0.0016 'International Tables Vol C Tables 4.2.6.8 and 6.1.1.4'
H H 0 0 'International Tables Vol C Tables 4.2.6.8 and 6.1.1.4'
N N 0.0061 0.0033 'International Tables Vol C Tables 4.2.6.8 and 6.1.1.4'
O O 0.0106 0.006 'International Tables Vol C Tables 4.2.6.8 and 6.1.1.4'
P P 0.1023 0.0942 'International Tables Vol C Tables 4.2.6.8 and 6.1.1.4'
W W -0.849 6.8722 'International Tables Vol C Tables 4.2.6.8 and 6.1.1.4'
Cl Cl 0.1484 0.1585 'International Tables Vol C Tables 4.2.6.8 and 6.1.1.4'

loop_
_geom_angle_atom_site_label_1
_geom_angle_atom_site_label_2
_geom_angle_atom_site_label_3
_geom_angle
C2 W1 C1 90.28(14)
C2 W1 C14 93.24(14)
C1 W1 C14 120.64(14)
C2 W1 C15 119.63(14)
C1 W1 C15 95.16(14)
C14 W1 C15 35.22(13)
C2 W1 C13 100.42(14)
C1 W1 C13 152.98(14)
C14 W1 C13 34.81(14)
C15 W1 C13 57.97(14)
C2 W1 C11 151.36(14)
C1 W1 C11 102.98(14)
C14 W1 C11 58.15(13)
C15 W1 C11 35.02(13)
C13 W1 C11 57.48(13)
C2 W1 P1 90.57(11)
C1 W1 P1 88.73(10)
C14 W1 P1 150.32(10)
C15 W1 P1 149.45(10)
C13 W1 P1 115.63(10)
C11 W1 P1 114.66(10)
C2 W1 C12 132.99(14)
C1 W1 C12 135.37(14)
C14 W1 C12 57.63(13)
C15 W1 C12 57.57(14)
C13 W1 C12 34.42(13)
C11 W1 C12 34.21(13)
P1 W1 C12 99.38(10)
C2 W1 W2 52.28(10)
C1 W1 W2 53.52(10)
C14 W1 W2 141.64(10)
C15 W1 W2 143.67(10)
C13 W1 W2 149.15(10)
C11 W1 W2 153.13(9)
P1 W1 W2 58.32(2)
C12 W1 W2 157.57(9)
C2 W2 C1 89.19(14)
C2 W2 C18 137.61(14)
C1 W2 C18 92.65(14)
C2 W2 C19 158.12(14)
C1 W2 C19 109.72(14)
C18 W2 C19 34.87(13)
C2 W2 C17 106.07(14)
C1 W2 C17 111.02(14)
C18 W2 C17 35.08(13)
C19 W2 C17 57.60(13)
C2 W2 C20 125.58(14)
C1 W2 C20 144.58(14)
C18 W2 C20 58.16(14)
C19 W2 C20 34.87(14)
C17 W2 C20 57.40(13)
C2 W2 P1 90.48(10)
C1 W2 P1 88.49(10)
C18 W2 P1 131.90(10)
C19 W2 P1 100.62(10)
C17 W2 P1 154.13(10)
C20 W2 P1 96.83(10)
C2 W2 C16 100.73(14)
C1 W2 C16 145.37(14)
C18 W2 C16 57.93(13)
C19 W2 C16 57.44(13)
C17 W2 C16 34.36(13)
C20 W2 C16 34.35(13)
P1 W2 C16 124.11(10)
C2 W2 W1 51.69(10)
C1 W2 W1 52.69(10)
C18 W2 W1 145.25(10)
C19 W2 W1 149.58(10)
C17 W2 W1 146.91(10)
C20 W2 W1 153.49(9)
P1 W2 W1 58.73(3)
C16 W2 W1 151.72(9)
C21 P1 C27 102.85(16)
C21 P1 W2 123.99(12)
C27 P1 W2 118.07(12)
C21 P1 W1 122.30(12)
C27 P1 W1 124.07(12)
W2 P1 W1 62.96(2)
O1 C1 W1 144.4(3)
O1 C1 W2 141.8(3)
W1 C1 W2 73.79(12)
C2 N1 C3 123.9(3)
C2 N1 H1 119(3)
C3 N1 H1 117(3)
N1 C2 W1 138.8(3)
N1 C2 W2 145.0(3)
W1 C2 W2 76.03(13)
C8 C3 C4 121.1(3)
C8 C3 N1 119.1(3)
C4 C3 N1 119.8(3)
C5 C4 C3 118.2(4)
C5 C4 C9 120.4(4)
C3 C4 C9 121.3(3)
C6 C5 C4 121.1(4)
C6 C5 H5 119.5
C4 C5 H5 119.5
C5 C6 C7 120.0(4)
C5 C6 H6 120
C7 C6 H6 120
C6 C7 C8 120.7(4)
C6 C7 H7 119.6
C8 C7 H7 119.6
C3 C8 C7 118.6(4)
C3 C8 C10 120.8(3)
C7 C8 C10 120.7(4)
C4 C9 H9A 109.5
C4 C9 H9B 109.5
H9A C9 H9B 109.5
C4 C9 H9C 109.5
H9A C9 H9C 109.5
H9B C9 H9C 109.5
C8 C10 H10A 109.5
C8 C10 H10B 109.5
H10A C10 H10B 109.5
C8 C10 H10C 109.5
H10A C10 H10C 109.5
H10B C10 H10C 109.5
C12 C11 C15 107.5(3)
C12 C11 W1 73.2(2)
C15 C11 W1 70.9(2)
C12 C11 H11 126.2
C15 C11 H11 126.2
W1 C11 H11 121.4
C11 C12 C13 108.5(3)
C11 C12 W1 72.6(2)
C13 C12 W1 71.6(2)
C11 C12 H12 125.7
C13 C12 H12 125.7
W1 C12 H12 121.8
C14 C13 C12 108.3(3)
C14 C13 W1 71.6(2)
C12 C13 W1 74.0(2)
C14 C13 H13 125.9
C12 C13 H13 125.9
W1 C13 H13 120.3
C13 C14 C15 107.8(3)
C13 C14 W1 73.6(2)
C15 C14 W1 72.6(2)
C13 C14 H14 126.1
C15 C14 H14 126.1
W1 C14 H14 119.6
C14 C15 C11 107.9(3)
C14 C15 W1 72.2(2)
C11 C15 W1 74.1(2)
C14 C15 H15 126.1
C11 C15 H15 126.1
W1 C15 H15 119.5
C17 C16 C20 108.1(3)
C17 C16 W2 71.9(2)
C20 C16 W2 72.3(2)
C17 C16 H16 125.9
C20 C16 H16 125.9
W2 C16 H16 121.6
C16 C17 C18 108.5(3)
C16 C17 W2 73.7(2)
C18 C17 W2 71.6(2)
C16 C17 H17 125.7
C18 C17 H17 125.7
W2 C17 H17 120.6
C19 C18 C17 107.2(4)
C19 C18 W2 73.2(2)
C17 C18 W2 73.3(2)
C19 C18 H18 126.4
C17 C18 H18 126.4
W2 C18 H18 119.1
C18 C19 C20 108.4(3)
C18 C19 W2 71.9(2)
C20 C19 W2 73.1(2)
C18 C19 H19 125.8
C20 C19 H19 125.8
W2 C19 H19 120.9
C16 C20 C19 107.7(3)
C16 C20 W2 73.4(2)
C19 C20 W2 72.0(2)
C16 C20 H20 126.1
C19 C20 H20 126.1
W2 C20 H20 120.3
C26 C21 C22 110.8(3)
C26 C21 P1 110.4(2)
C22 C21 P1 112.3(3)
C26 C21 H21 107.7
C22 C21 H21 107.7
P1 C21 H21 107.7
C21 C22 C23 112.1(3)
C21 C22 H22A 109.2
C23 C22 H22A 109.2
C21 C22 H22B 109.2
C23 C22 H22B 109.2
H22A C22 H22B 107.9
C24 C23 C22 111.6(3)
C24 C23 H23A 109.3
C22 C23 H23A 109.3
C24 C23 H23B 109.3
C22 C23 H23B 109.3
H23A C23 H23B 108
C23 C24 C25 110.7(3)
C23 C24 H24A 109.5
C25 C24 H24A 109.5
C23 C24 H24B 109.5
C25 C24 H24B 109.5
H24A C24 H24B 108.1
C24 C25 C26 111.4(3)
C24 C25 H25A 109.4
C26 C25 H25A 109.4
C24 C25 H25B 109.4
C26 C25 H25B 109.4
H25A C25 H25B 108
C25 C26 C21 111.3(3)
C25 C26 H26A 109.4
C21 C26 H26A 109.4
C25 C26 H26B 109.4
C21 C26 H26B 109.4
H26A C26 H26B 108
C28 C27 C32 110.6(3)
C28 C27 P1 110.9(2)
C32 C27 P1 112.6(3)
C28 C27 H27 107.5
C32 C27 H27 107.5
P1 C27 H27 107.5
C27 C28 C29 111.5(3)
C27 C28 H28A 109.3
C29 C28 H28A 109.3
C27 C28 H28B 109.3
C29 C28 H28B 109.3
H28A C28 H28B 108
C28 C29 C30 111.4(3)
C28 C29 H29A 109.3
C30 C29 H29A 109.3
C28 C29 H29B 109.3
C30 C29 H29B 109.3
H29A C29 H29B 108
C31 C30 C29 111.2(3)
C31 C30 H30A 109.4
C29 C30 H30A 109.4
C31 C30 H30B 109.4
C29 C30 H30B 109.4
H30A C30 H30B 108
C30 C31 C32 111.3(3)
C30 C31 H31A 109.4
C32 C31 H31A 109.4
C30 C31 H31B 109.4
C32 C31 H31B 109.4
H31A C31 H31B 108
C27 C32 C31 111.5(3)
C27 C32 H32A 109.3
C31 C32 H32A 109.3
C27 C32 H32B 109.3
C31 C32 H32B 109.3
H32A C32 H32B 108
Cl1 C90 Cl2 111.6(2)
Cl1 C90 H90A 109.3
Cl2 C90 H90A 109.3
Cl1 C90 H90B 109.3
Cl2 C90 H90B 109.3
H90A C90 H90B 108

loop_
_geom_bond_atom_site_label_1
_geom_bond_atom_site_label_2
_geom_bond_distance
W1 C2 2.016(4)
W1 C1 2.065(4)
W1 C14 2.336(4)
W1 C15 2.342(4)
W1 C13 2.362(4)
W1 C11 2.384(4)
W1 P1 2.3922(10)
W1 C12 2.392(4)
W1 W2 2.4928(4)
W2 C2 2.032(4)
W2 C1 2.087(4)
W2 C18 2.346(4)
W2 C19 2.362(4)
W2 C17 2.367(4)
W2 C20 2.376(4)
W2 P1 2.3817(10)
W2 C16 2.390(4)
P1 C21 1.854(4)
P1 C27 1.865(4)
O1 C1 1.224(4)
N1 C2 1.344(5)
N1 C3 1.427(5)
N1 H1 0.82(4)
C3 C8 1.396(5)
C3 C4 1.405(5)
C4 C5 1.392(5)
C4 C9 1.503(5)
C5 C6 1.381(6)
C5 H5 0.93
C6 C7 1.382(6)
C6 H6 0.93
C7 C8 1.396(5)
C7 H7 0.93
C8 C10 1.513(5)
C9 H9A 0.96
C9 H9B 0.96
C9 H9C 0.96
C10 H10A 0.96
C10 H10B 0.96
C10 H10C 0.96
C11 C12 1.405(5)
C11 C15 1.423(6)
C11 H11 0.93
C12 C13 1.407(5)
C12 H12 0.93
C13 C14 1.406(6)
C13 H13 0.93
C14 C15 1.416(5)
C14 H14 0.93
C15 H15 0.93
C16 C17 1.405(5)
C16 C20 1.408(5)
C16 H16 0.93
C17 C18 1.420(5)
C17 H17 0.93
C18 C19 1.410(5)
C18 H18 0.93
C19 C20 1.420(6)
C19 H19 0.93
C20 H20 0.93
C21 C26 1.530(5)
C21 C22 1.530(5)
C21 H21 0.98
C22 C23 1.530(5)
C22 H22A 0.97
C22 H22B 0.97
C23 C24 1.521(5)
C23 H23A 0.97
C23 H23B 0.97
C24 C25 1.522(5)
C24 H24A 0.97
C24 H24B 0.97
C25 C26 1.528(5)
C25 H25A 0.97
C25 H25B 0.97
C26 H26A 0.97
C26 H26B 0.97
C27 C28 1.524(5)
C27 C32 1.534(5)
C27 H27 0.98
C28 C29 1.526(5)
C28 H28A 0.97
C28 H28B 0.97
C29 C30 1.528(6)
C29 H29A 0.97
C29 H29B 0.97
C30 C31 1.513(6)
C30 H30A 0.97
C30 H30B 0.97
C31 C32 1.537(5)
C31 H31A 0.97
C31 H31B 0.97
C32 H32A 0.97
C32 H32B 0.97
C90 Cl1 1.748(4)
C90 Cl2 1.759(4)
C90 H90A 0.97
C90 H90B 0.97
